data_2220234
loop_
_publ_author_name
'Yang, Wen-ge'
'Yao, Jin-feng'
'Zhao, Xiao-lei'
'Hu, Yong-hong'

_publ_section_title
;
 1-(3-Bromopropoxy)-4-chlorobenzene
;
_journal_issue 12
_journal_name_full 'Acta Crystallographica Section E'
_journal_page_first o2422
_journal_paper_doi 10.1107/S1600536808037896
_journal_volume 64
_journal_year 2008
_chemical_formula_iupac 'C8 H8 Br Cl O'
_chemical_formula_moiety 'C8 H8 Br Cl O'
_chemical_formula_sum 'C8 H8 Br Cl O'
_chemical_formula_weight 235.50
_chemical_name_systematic
;
1-(3-Bromopropoxy)-4-chlorobenzene
;
_space_group_IT_number 14
_symmetry_cell_setting monoclinic
_symmetry_space_group_name_Hall '-P 2ybc'
_symmetry_space_group_name_H-M 'P 1 21/c 1'
_atom_sites_solution_hydrogens geom
_atom_sites_solution_primary direct
_atom_sites_solution_secondary difmap
_audit_creation_method SHELXL-97
_cell_angle_alpha 90.00
_cell_angle_beta 98.01(3)
_cell_angle_gamma 90.00
_cell_formula_units_Z 4
_cell_length_a 9.0680(18)
_cell_length_b 9.781(2)
_cell_length_c 10.238(2)
_cell_measurement_reflns_used 25
_cell_measurement_temperature 294(2)
_cell_measurement_theta_max 14
_cell_measurement_theta_min 10
_cell_volume 899.2(3)
_computing_cell_refinement 'CAD-4 Software (Enraf--Nonius, 1989)'
_computing_data_collection 'CAD-4 Software (Enraf--Nonius, 1989)'
_computing_data_reduction 'XCAD4 (Harms & Wocadlo, 1995)'
_computing_molecular_graphics 'PLATON (Spek, 2003)'
_computing_publication_material 'SHELXTL (Sheldrick, 2008)'
_computing_structure_refinement 'SHELXL97 (Sheldrick, 2008)'
_computing_structure_solution 'SHELXS97 (Sheldrick, 2008)'
_diffrn_ambient_temperature 294(2)
_diffrn_measured_fraction_theta_full 0.998
_diffrn_measured_fraction_theta_max 0.998
_diffrn_measurement_device_type 'Enraf-Nonius CAD-4 diffractometer'
_diffrn_measurement_method '\w/2\q scans'
_diffrn_radiation_monochromator graphite
_diffrn_radiation_source 'fine-focus sealed tube'
_diffrn_radiation_type MoK\a
_diffrn_radiation_wavelength 0.71073
_diffrn_reflns_av_R_equivalents 0.0599
_diffrn_reflns_av_sigmaI/netI 0.1168
_diffrn_reflns_limit_h_max 10
_diffrn_reflns_limit_h_min 0
_diffrn_reflns_limit_k_max 11
_diffrn_reflns_limit_k_min 0
_diffrn_reflns_limit_l_max 12
_diffrn_reflns_limit_l_min -12
_diffrn_reflns_number 1726
_diffrn_reflns_theta_full 25.26
_diffrn_reflns_theta_max 25.26
_diffrn_reflns_theta_min 2.27
_diffrn_standards_decay_% 1
_diffrn_standards_interval_time 120
_diffrn_standards_number 3
_exptl_absorpt_coefficient_mu 4.808
_exptl_absorpt_correction_T_max 0.3819
_exptl_absorpt_correction_T_min 0.3265
_exptl_absorpt_correction_type psi-scan
_exptl_absorpt_process_details '(North <i>et al.</i>,  1968)'
_exptl_crystal_colour colorless
_exptl_crystal_density_diffrn 1.740
_exptl_crystal_density_method 'not measured'
_exptl_crystal_description block
_exptl_crystal_F_000 464
_exptl_crystal_size_max 0.30
_exptl_crystal_size_mid 0.20
_exptl_crystal_size_min 0.20
_refine_diff_density_max 0.479
_refine_diff_density_min -0.510
_refine_ls_extinction_method none
_refine_ls_goodness_of_fit_ref 1.002
_refine_ls_hydrogen_treatment constr
_refine_ls_matrix_type full
_refine_ls_number_parameters 100
_refine_ls_number_reflns 1620
_refine_ls_number_restraints 0
_refine_ls_restrained_S_all 0.996
_refine_ls_R_factor_all 0.1646
_refine_ls_R_factor_gt 0.0779
_refine_ls_shift/su_max 0.000
_refine_ls_shift/su_mean 0.000
_refine_ls_structure_factor_coef Fsqd
_refine_ls_weighting_details 'calc w=1/[\s^2^(Fo^2^)+(0.0500P)^2^+3.3000P] where P=(Fo^2^+2Fc^2^)/3'
_refine_ls_weighting_scheme calc
_refine_ls_wR_factor_gt 0.1394
_refine_ls_wR_factor_ref 0.1664
_reflns_number_gt 769
_reflns_number_total 1620
_reflns_threshold_expression I>2\s(I)
_cod_data_source_file hk2572.cif
_cod_data_source_block I
_cod_original_sg_symbol_H-M 'P 21/c'
_cod_database_code 2220234
_cod_database_fobs_code 2220234

loop_
_symmetry_equiv_pos_as_xyz
'x, y, z'
'-x, y+1/2, -z+1/2'
'-x, -y, -z'
'x, -y-1/2, z-1/2'

loop_
_atom_site_type_symbol
_atom_site_label
_atom_site_fract_x
_atom_site_fract_y
_atom_site_fract_z
_atom_site_U_iso_or_equiv
_atom_site_adp_type
_atom_site_calc_flag
_atom_site_refinement_flags
_atom_site_occupancy
Br Br 0.57689(14) -0.36443(12) 0.40395(11) 0.0876(5) Uani d . 1
Cl Cl -0.1214(3) -0.4586(3) -0.3126(3) 0.0960(10) Uani d . 1
O O 0.3720(7) -0.3636(6) 0.1096(6) 0.0663(18) Uani d . 1
C C1 0.5206(10) -0.2276(10) 0.2666(9) 0.064(2) Uani d U 1
H H1A 0.5247 -0.1379 0.3073 0.077 Uiso calc R 1
H H1B 0.5933 -0.2292 0.2056 0.077 Uiso calc R 1
C C2 0.3720(10) -0.2470(10) 0.1918(9) 0.064(2) Uani d U 1
H H2A 0.2995 -0.2589 0.2522 0.077 Uiso calc R 1
H H2B 0.3443 -0.1667 0.1383 0.077 Uiso calc R 1
C C3 0.2602(12) -0.3856(11) 0.0161(11) 0.071(3) Uani d U 1
C C4 0.1241(11) -0.3031(10) 0.0054(9) 0.066(2) Uani d U 1
H H4A 0.1144 -0.2325 0.0644 0.079 Uiso calc R 1
C C5 0.0111(12) -0.3336(11) -0.0948(10) 0.074(3) Uani d U 1
H H5A -0.0765 -0.2832 -0.1003 0.089 Uiso calc R 1
C C6 0.0200(10) -0.4318(10) -0.1849(8) 0.061(2) Uani d U 1
C C7 0.1567(11) -0.5088(10) -0.1676(10) 0.070(3) Uani d U 1
H H7A 0.1688 -0.5780 -0.2276 0.084 Uiso calc R 1
C C8 0.2624(10) -0.4863(10) -0.0733(9) 0.062(2) Uani d U 1
H H8A 0.3455 -0.5430 -0.0661 0.075 Uiso calc R 1

loop_
_atom_site_aniso_label
_atom_site_aniso_U_11
_atom_site_aniso_U_22
_atom_site_aniso_U_33
_atom_site_aniso_U_12
_atom_site_aniso_U_13
_atom_site_aniso_U_23
Br 0.1226(10) 0.0711(7) 0.0759(7) 0.0158(7) 0.0374(6) -0.0003(7)
Cl 0.088(2) 0.101(2) 0.099(2) -0.0010(18) 0.0109(17) -0.0052(19)
O 0.092(5) 0.052(4) 0.067(4) -0.006(4) 0.052(4) -0.013(4)
C1 0.069(5) 0.058(5) 0.070(5) -0.001(5) 0.022(4) -0.005(5)
C2 0.072(5) 0.051(5) 0.074(5) -0.001(4) 0.023(4) -0.011(5)
C3 0.068(5) 0.074(6) 0.077(5) 0.002(5) 0.032(5) -0.004(5)
C4 0.085(6) 0.050(5) 0.069(5) 0.003(4) 0.031(4) 0.001(4)
C5 0.075(5) 0.074(6) 0.079(5) 0.010(5) 0.032(4) 0.010(5)
C6 0.066(5) 0.062(5) 0.055(4) -0.001(4) 0.008(4) 0.019(4)
C7 0.078(6) 0.059(5) 0.075(5) 0.001(4) 0.021(4) 0.000(5)
C8 0.062(5) 0.055(5) 0.073(5) 0.008(4) 0.021(4) 0.005(4)

loop_
_atom_type_symbol
_atom_type_description
_atom_type_scat_dispersion_real
_atom_type_scat_dispersion_imag
_atom_type_scat_source
C C 0.0033 0.0016 'International Tables Vol C Tables 4.2.6.8 and 6.1.1.4'
H H 0.0000 0.0000 'International Tables Vol C Tables 4.2.6.8 and 6.1.1.4'
O O 0.0106 0.0060 'International Tables Vol C Tables 4.2.6.8 and 6.1.1.4'
Cl Cl 0.1484 0.1585 'International Tables Vol C Tables 4.2.6.8 and 6.1.1.4'
Br Br -0.2901 2.4595 'International Tables Vol C Tables 4.2.6.8 and 6.1.1.4'

loop_
_geom_angle_atom_site_label_1
_geom_angle_atom_site_label_2
_geom_angle_atom_site_label_3
_geom_angle
C3 O C2 120.1(8)
C2 C1 Br 114.6(6)
C2 C1 H1A 108.6
Br C1 H1A 108.6
C2 C1 H1B 108.6
Br C1 H1B 108.6
H1A C1 H1B 107.6
O C2 C1 109.8(8)
O C2 H2A 109.7
C1 C2 H2A 109.7
O C2 H2B 109.7
C1 C2 H2B 109.7
H2A C2 H2B 108.2
O C3 C8 122.2(9)
O C3 C4 121.4(10)
C8 C3 C4 116.3(10)
C5 C4 C3 117.9(10)
C5 C4 H4A 121.1
C3 C4 H4A 121.1
C6 C5 C4 123.8(10)
C6 C5 H5A 118.1
C4 C5 H5A 118.1
C5 C6 C7 115.1(9)
C5 C6 Cl 121.4(8)
C7 C6 Cl 123.5(8)
C8 C7 C6 122.9(10)
C8 C7 H7A 118.6
C6 C7 H7A 118.6
C7 C8 C3 123.9(10)
C7 C8 H8A 118.0
C3 C8 H8A 118.0

loop_
_geom_bond_atom_site_label_1
_geom_bond_atom_site_label_2
_geom_bond_distance
Br C1 1.957(9)
Cl C6 1.719(10)
O C3 1.311(11)
O C2 1.418(10)
C1 C2 1.466(12)
C1 H1A 0.9700
C1 H1B 0.9700
C2 H2A 0.9700
C2 H2B 0.9700
C3 C8 1.347(13)
C3 C4 1.466(13)
C4 C5 1.378(13)
C4 H4A 0.9300
C5 C6 1.342(13)
C5 H5A 0.9300
C6 C7 1.440(13)
C7 C8 1.281(12)
C7 H7A 0.9300
C8 H8A 0.9300

loop_
_geom_hbond_atom_site_label_D
_geom_hbond_atom_site_label_H
_geom_hbond_atom_site_label_A
_geom_hbond_site_symmetry_A
_geom_hbond_distance_DH
_geom_hbond_distance_HA
_geom_hbond_distance_DA
_geom_hbond_angle_DHA
_geom_hbond_publ_flag
C2 H2A Cg1 4_565 0.97 2.883 3.665(3) 138 yes

loop_
_geom_torsion_atom_site_label_1
_geom_torsion_atom_site_label_2
_geom_torsion_atom_site_label_3
_geom_torsion_atom_site_label_4
_geom_torsion
C3 O C2 C1 -167.0(8)
Br C1 C2 O -70.5(8)
C2 O C3 C8 172.7(8)
C2 O C3 C4 -8.7(13)
O C3 C4 C5 -179.4(9)
C8 C3 C4 C5 -0.7(13)
C3 C4 C5 C6 -1.8(14)
C4 C5 C6 C7 2.1(14)
C4 C5 C6 Cl -176.5(7)
C5 C6 C7 C8 0.2(14)
Cl C6 C7 C8 178.8(8)
C6 C7 C8 C3 -2.9(15)
O C3 C8 C7 -178.4(9)
C4 C3 C8 C7 3.0(14)

loop_
_cod_related_entry_id
_cod_related_entry_database
_cod_related_entry_code
1 ChemSpider 67419
